data_2220774
loop_
_publ_author_name
'Rominger, Frank'
'Malathi, Mahalingam'
'Mohan, Palathurai Subramaniam'
'Ramamurthi Dondeti, Tanuja'
'Hashmi, A. Stephen K.'

_publ_section_title
;
 2-{2-[3-(1<i>H</i>-Benzimidazol-2-yl)quinolin-2-yloxy]ethoxy}ethanol
;
_journal_coeditor_code FJ2184
_journal_issue 2
_journal_name_full 'Acta Crystallographica Section E'
_journal_page_first o401
_journal_paper_doi 10.1107/S1600536809002797
_journal_volume 65
_journal_year 2009
_chemical_formula_iupac 'C20 H19 N3 O3'
_chemical_formula_moiety 'C20 H19 N3 O3'
_chemical_formula_sum 'C20 H19 N3 O3'
_chemical_formula_weight 349.38
_chemical_name_systematic
;
2-{2-[3-(1<i>H</i>-Benzimidazol-2-yl)quinolin-2-yloxy]ethoxy}ethanol
;
_space_group_IT_number 14
_symmetry_cell_setting monoclinic
_symmetry_space_group_name_Hall '-P 2ybc'
_symmetry_space_group_name_H-M 'P 1 21/c 1'
_atom_sites_solution_hydrogens geom
_atom_sites_solution_primary direct
_atom_sites_solution_secondary difmap
_audit_creation_method SHELXL-97
_cell_angle_alpha 90.00
_cell_angle_beta 118.7440(10)
_cell_angle_gamma 90.00
_cell_formula_units_Z 4
_cell_length_a 11.9478(2)
_cell_length_b 13.13380(10)
_cell_length_c 12.4031(2)
_cell_measurement_reflns_used 7839
_cell_measurement_temperature 200(2)
_cell_measurement_theta_max 27.50
_cell_measurement_theta_min 1.94
_cell_volume 1706.47(4)
_computing_cell_refinement 'SAINT (Siemens, 1996)'
_computing_data_collection 'SMART (Siemens, 1996)'
_computing_data_reduction 'SAINT (Siemens, 1996)'
_computing_molecular_graphics 'SHELXTL (Sheldrick, 2008a)'
_computing_publication_material 'SHELXTL (Sheldrick, 2008a)'
_computing_structure_refinement 'SHELXTL ( Sheldrick, 2008a)'
_computing_structure_solution 'SHELXTL (Sheldrick, 2008a)'
_diffrn_ambient_temperature 200(2)
_diffrn_measured_fraction_theta_full 0.999
_diffrn_measured_fraction_theta_max 0.999
_diffrn_measurement_device_type 'Bruker SMART CCD'
_diffrn_measurement_method \w
_diffrn_radiation_monochromator graphite
_diffrn_radiation_source 'fine-focus sealed tube'
_diffrn_radiation_type MoK\a
_diffrn_radiation_wavelength 0.71073
_diffrn_reflns_av_R_equivalents 0.0507
_diffrn_reflns_av_sigmaI/netI 0.0413
_diffrn_reflns_limit_h_max 15
_diffrn_reflns_limit_h_min -15
_diffrn_reflns_limit_k_max 17
_diffrn_reflns_limit_k_min -16
_diffrn_reflns_limit_l_max 16
_diffrn_reflns_limit_l_min -16
_diffrn_reflns_number 16400
_diffrn_reflns_theta_full 27.50
_diffrn_reflns_theta_max 27.50
_diffrn_reflns_theta_min 1.94
_diffrn_standards_number 0
_exptl_absorpt_coefficient_mu 0.093
_exptl_absorpt_correction_T_max 0.9825
_exptl_absorpt_correction_T_min 0.9601
_exptl_absorpt_correction_type multi-scan
_exptl_absorpt_process_details '(<i>SADABS</i>; Sheldrick, 2008b)'
_exptl_crystal_colour colourless
_exptl_crystal_density_diffrn 1.360
_exptl_crystal_density_method 'not measured'
_exptl_crystal_description polyhedron
_exptl_crystal_F_000 736
_exptl_crystal_size_max 0.43
_exptl_crystal_size_mid 0.28
_exptl_crystal_size_min 0.18
_refine_diff_density_max 0.187
_refine_diff_density_min -0.184
_refine_ls_extinction_method none
_refine_ls_goodness_of_fit_ref 1.024
_refine_ls_hydrogen_treatment mixed
_refine_ls_matrix_type full
_refine_ls_number_parameters 243
_refine_ls_number_reflns 3920
_refine_ls_number_restraints 0
_refine_ls_restrained_S_all 1.024
_refine_ls_R_factor_all 0.0684
_refine_ls_R_factor_gt 0.0440
_refine_ls_shift/su_max 0.001
_refine_ls_shift/su_mean 0.000
_refine_ls_structure_factor_coef Fsqd
_refine_ls_weighting_details 'calc w=1/[\s^2^(Fo^2^)+(0.0424P)^2^+0.5312P] where P=(Fo^2^+2Fc^2^)/3'
_refine_ls_weighting_scheme calc
_refine_ls_wR_factor_gt 0.0984
_refine_ls_wR_factor_ref 0.1120
_reflns_number_gt 2890
_reflns_number_total 3920
_reflns_threshold_expression I>2\s(I)
_cod_data_source_file fj2184.cif
_cod_data_source_block I
_cod_original_sg_symbol_H-M 'P 21/c'
_cod_database_code 2220774
_cod_database_fobs_code 2220774

loop_
_symmetry_equiv_pos_as_xyz
'x, y, z'
'-x, y+1/2, -z+1/2'
'-x, -y, -z'
'x, -y-1/2, z-1/2'

loop_
_atom_site_type_symbol
_atom_site_label
_atom_site_fract_x
_atom_site_fract_y
_atom_site_fract_z
_atom_site_U_iso_or_equiv
_atom_site_adp_type
_atom_site_calc_flag
_atom_site_refinement_flags
_atom_site_occupancy
_atom_site_disorder_assembly
_atom_site_disorder_group
N N1 0.88443(12) 0.06208(10) 0.82383(11) 0.0329(3) Uani d . 1 . .
C C2 0.76960(14) 0.02903(11) 0.79014(13) 0.0292(3) Uani d . 1 . .
C C3 0.70017(13) 0.04708(11) 0.85560(13) 0.0280(3) Uani d . 1 . .
C C4 0.76217(14) 0.10173(11) 0.96231(13) 0.0296(3) Uani d . 1 . .
H H4 0.7203 0.1149 1.0094 0.036 Uiso calc R 1 . .
C C5 0.88674(14) 0.13885(11) 1.00364(13) 0.0313(3) Uani d . 1 . .
C C6 0.95367(16) 0.19686(13) 1.11232(15) 0.0390(4) Uani d . 1 . .
H H6 0.9141 0.2129 1.1608 0.047 Uiso calc R 1 . .
C C7 1.07435(17) 0.22987(14) 1.14778(16) 0.0453(4) Uani d . 1 . .
H H7 1.1192 0.2679 1.2216 0.054 Uiso calc R 1 . .
C C8 1.13282(17) 0.20803(14) 1.07591(17) 0.0452(4) Uani d . 1 . .
H H8 1.2171 0.2315 1.1015 0.054 Uiso calc R 1 . .
C C9 1.06998(16) 0.15334(13) 0.96934(16) 0.0401(4) Uani d . 1 . .
H H9 1.1105 0.1396 0.9212 0.048 Uiso calc R 1 . .
C C10 0.94551(14) 0.11733(11) 0.93079(14) 0.0315(3) Uani d . 1 . .
C C12 0.56784(13) 0.01642(11) 0.81376(13) 0.0276(3) Uani d . 1 . .
N N13 0.49537(12) 0.06596(9) 0.85027(11) 0.0306(3) Uani d . 1 . .
N N14 0.50501(12) -0.06326(9) 0.73809(11) 0.0296(3) Uani d . 1 . .
H H14 0.5367(18) -0.1089(15) 0.7031(17) 0.053(5) Uiso d . 1 . .
C C21 0.37911(14) 0.01587(11) 0.79551(13) 0.0300(3) Uani d . 1 . .
C C22 0.26652(15) 0.03860(13) 0.79847(15) 0.0376(4) Uani d . 1 . .
H H22 0.2627 0.0936 0.8463 0.045 Uiso calc R 1 . .
C C23 0.16163(16) -0.02100(14) 0.73012(16) 0.0427(4) Uani d . 1 . .
H H23 0.0837 -0.0065 0.7302 0.051 Uiso calc R 1 . .
C C24 0.16696(16) -0.10276(14) 0.66025(17) 0.0442(4) Uani d . 1 . .
H H24 0.0926 -0.1427 0.6143 0.053 Uiso calc R 1 . .
C C25 0.27764(16) -0.12678(13) 0.65644(15) 0.0395(4) Uani d . 1 . .
H H25 0.2813 -0.1825 0.6093 0.047 Uiso calc R 1 . .
C C26 0.38342(14) -0.06551(11) 0.72491(13) 0.0296(3) Uani d . 1 . .
O O31 0.70752(10) -0.02559(8) 0.68516(9) 0.0339(3) Uani d . 1 . .
C C32 0.77582(16) -0.04159(13) 0.61680(14) 0.0381(4) Uani d . 1 . .
H H32A 0.8550 -0.0808 0.6669 0.046 Uiso calc R 1 . .
H H32B 0.7993 0.0246 0.5951 0.046 Uiso calc R 1 . .
C C33 0.68995(17) -0.09925(12) 0.50313(14) 0.0396(4) Uani d . 1 . .
H H33A 0.6050 -0.0662 0.4615 0.048 Uiso calc R 1 . .
H H33B 0.7258 -0.0988 0.4459 0.048 Uiso calc R 1 . .
O O34 0.67706(11) -0.20130(8) 0.53374(10) 0.0383(3) Uani d . 1 . .
C C35 0.56108(17) -0.24765(13) 0.44759(15) 0.0427(4) Uani d . 1 . .
H H35A 0.5703 -0.3225 0.4563 0.051 Uiso calc R 1 . .
H H35B 0.5436 -0.2298 0.3634 0.051 Uiso calc R 1 . .
C C36 0.44979(17) -0.21515(14) 0.46430(17) 0.0470(4) Uani d . 1 . .
H H36A 0.4319 -0.1422 0.4429 0.056 Uiso calc R 1 . .
H H36B 0.3732 -0.2544 0.4074 0.056 Uiso calc R 1 . .
O O37 0.47303(13) -0.23023(9) 0.58596(12) 0.0464(3) Uani d . 1 . .
H H37 0.486(2) -0.300(2) 0.604(2) 0.077(7) Uiso d . 1 . .

loop_
_atom_site_aniso_label
_atom_site_aniso_U_11
_atom_site_aniso_U_22
_atom_site_aniso_U_33
_atom_site_aniso_U_12
_atom_site_aniso_U_13
_atom_site_aniso_U_23
N1 0.0349(7) 0.0330(7) 0.0346(7) 0.0019(5) 0.0197(6) 0.0033(5)
C2 0.0315(8) 0.0271(7) 0.0299(7) 0.0032(6) 0.0157(6) 0.0034(6)
C3 0.0296(8) 0.0261(7) 0.0301(7) 0.0030(6) 0.0158(6) 0.0042(6)
C4 0.0307(8) 0.0295(8) 0.0315(7) 0.0029(6) 0.0173(6) 0.0029(6)
C5 0.0325(8) 0.0282(8) 0.0320(8) 0.0028(6) 0.0145(6) 0.0048(6)
C6 0.0402(9) 0.0388(9) 0.0379(9) -0.0041(7) 0.0187(7) -0.0019(7)
C7 0.0440(10) 0.0421(10) 0.0424(9) -0.0114(8) 0.0148(8) -0.0034(8)
C8 0.0362(9) 0.0430(10) 0.0527(11) -0.0087(8) 0.0183(8) 0.0033(8)
C9 0.0367(9) 0.0393(9) 0.0490(10) -0.0004(7) 0.0243(8) 0.0067(8)
C10 0.0312(8) 0.0280(8) 0.0354(8) 0.0025(6) 0.0160(7) 0.0058(6)
C12 0.0308(8) 0.0264(7) 0.0261(7) 0.0022(6) 0.0142(6) 0.0038(6)
N13 0.0304(7) 0.0323(7) 0.0318(6) -0.0010(5) 0.0170(5) -0.0026(5)
N14 0.0334(7) 0.0249(6) 0.0337(7) 0.0006(5) 0.0187(6) -0.0003(5)
C21 0.0309(8) 0.0309(8) 0.0289(7) -0.0010(6) 0.0150(6) 0.0021(6)
C22 0.0351(9) 0.0420(9) 0.0395(8) 0.0011(7) 0.0210(7) -0.0023(7)
C23 0.0332(9) 0.0493(10) 0.0499(10) -0.0028(8) 0.0235(8) 0.0006(8)
C24 0.0368(9) 0.0440(10) 0.0502(10) -0.0104(8) 0.0196(8) -0.0047(8)
C25 0.0434(9) 0.0322(8) 0.0438(9) -0.0060(7) 0.0217(8) -0.0053(7)
C26 0.0322(8) 0.0275(7) 0.0310(7) 0.0004(6) 0.0167(6) 0.0041(6)
O31 0.0359(6) 0.0396(6) 0.0318(5) 0.0000(5) 0.0207(5) -0.0043(5)
C32 0.0433(9) 0.0443(9) 0.0367(8) 0.0026(7) 0.0272(7) 0.0004(7)
C33 0.0553(10) 0.0382(9) 0.0331(8) 0.0045(8) 0.0274(8) 0.0049(7)
O34 0.0460(7) 0.0355(6) 0.0343(6) 0.0061(5) 0.0199(5) 0.0039(5)
C35 0.0560(11) 0.0388(9) 0.0333(8) 0.0006(8) 0.0214(8) -0.0013(7)
C36 0.0478(10) 0.0397(10) 0.0505(11) 0.0007(8) 0.0213(9) 0.0065(8)
O37 0.0656(8) 0.0295(6) 0.0596(8) -0.0021(6) 0.0425(7) -0.0045(6)

loop_
_atom_type_symbol
_atom_type_description
_atom_type_scat_dispersion_real
_atom_type_scat_dispersion_imag
_atom_type_scat_source
C C 0.0033 0.0016 'International Tables Vol C Tables 4.2.6.8 and 6.1.1.4'
H H 0.0000 0.0000 'International Tables Vol C Tables 4.2.6.8 and 6.1.1.4'
N N 0.0061 0.0033 'International Tables Vol C Tables 4.2.6.8 and 6.1.1.4'
O O 0.0106 0.0060 'International Tables Vol C Tables 4.2.6.8 and 6.1.1.4'

loop_
_geom_angle_atom_site_label_1
_geom_angle_atom_site_label_2
_geom_angle_atom_site_label_3
_geom_angle_site_symmetry_1
_geom_angle_site_symmetry_3
_geom_angle
_geom_angle_publ_flag
C2 N1 C10 . . 118.33(13) ?
N1 C2 O31 . . 119.41(13) ?
N1 C2 C3 . . 124.84(14) ?
O31 C2 C3 . . 115.75(13) ?
C4 C3 C2 . . 116.32(13) ?
C4 C3 C12 . . 118.51(13) ?
C2 C3 C12 . . 125.09(13) ?
C3 C4 C5 . . 121.31(14) ?
C3 C4 H4 . . 119.3 ?
C5 C4 H4 . . 119.3 ?
C4 C5 C10 . . 117.46(14) ?
C4 C5 C6 . . 123.21(14) ?
C10 C5 C6 . . 119.33(14) ?
C7 C6 C5 . . 120.36(16) ?
C7 C6 H6 . . 119.8 ?
C5 C6 H6 . . 119.8 ?
C6 C7 C8 . . 120.28(16) ?
C6 C7 H7 . . 119.9 ?
C8 C7 H7 . . 119.9 ?
C9 C8 C7 . . 120.81(16) ?
C9 C8 H8 . . 119.6 ?
C7 C8 H8 . . 119.6 ?
C8 C9 C10 . . 120.26(16) ?
C8 C9 H9 . . 119.9 ?
C10 C9 H9 . . 119.9 ?
N1 C10 C9 . . 119.30(14) ?
N1 C10 C5 . . 121.74(13) ?
C9 C10 C5 . . 118.95(15) ?
N13 C12 N14 . . 112.21(13) ?
N13 C12 C3 . . 121.05(13) ?
N14 C12 C3 . . 126.73(13) ?
C12 N13 C21 . . 105.40(12) ?
C12 N14 C26 . . 107.28(12) ?
C12 N14 H14 . . 127.4(12) ?
C26 N14 H14 . . 125.3(12) ?
N13 C21 C22 . . 129.64(14) ?
N13 C21 C26 . . 109.88(13) ?
C22 C21 C26 . . 120.41(14) ?
C23 C22 C21 . . 117.88(15) ?
C23 C22 H22 . . 121.1 ?
C21 C22 H22 . . 121.1 ?
C22 C23 C24 . . 121.35(16) ?
C22 C23 H23 . . 119.3 ?
C24 C23 H23 . . 119.3 ?
C25 C24 C23 . . 121.67(16) ?
C25 C24 H24 . . 119.2 ?
C23 C24 H24 . . 119.2 ?
C24 C25 C26 . . 116.78(15) ?
C24 C25 H25 . . 121.6 ?
C26 C25 H25 . . 121.6 ?
N14 C26 C25 . . 132.82(14) ?
N14 C26 C21 . . 105.24(13) ?
C25 C26 C21 . . 121.90(14) ?
C2 O31 C32 . . 115.99(12) ?
O31 C32 C33 . . 107.60(13) ?
O31 C32 H32A . . 110.2 ?
C33 C32 H32A . . 110.2 ?
O31 C32 H32B . . 110.2 ?
C33 C32 H32B . . 110.2 ?
H32A C32 H32B . . 108.5 ?
O34 C33 C32 . . 109.88(13) ?
O34 C33 H33A . . 109.7 ?
C32 C33 H33A . . 109.7 ?
O34 C33 H33B . . 109.7 ?
C32 C33 H33B . . 109.7 ?
H33A C33 H33B . . 108.2 ?
C35 O34 C33 . . 113.32(12) ?
O34 C35 C36 . . 112.53(14) ?
O34 C35 H35A . . 109.1 ?
C36 C35 H35A . . 109.1 ?
O34 C35 H35B . . 109.1 ?
C36 C35 H35B . . 109.1 ?
H35A C35 H35B . . 107.8 ?
O37 C36 C35 . . 112.06(15) ?
O37 C36 H36A . . 109.2 ?
C35 C36 H36A . . 109.2 ?
O37 C36 H36B . . 109.2 ?
C35 C36 H36B . . 109.2 ?
H36A C36 H36B . . 107.9 ?
C36 O37 H37 . . 108.8(14) ?

loop_
_geom_bond_atom_site_label_1
_geom_bond_atom_site_label_2
_geom_bond_site_symmetry_2
_geom_bond_distance
_geom_bond_publ_flag
N1 C2 . 1.3015(19) ?
N1 C10 . 1.374(2) ?
C2 O31 . 1.3532(17) ?
C2 C3 . 1.432(2) ?
C3 C4 . 1.368(2) ?
C3 C12 . 1.464(2) ?
C4 C5 . 1.408(2) ?
C4 H4 . 0.9500 ?
C5 C10 . 1.414(2) ?
C5 C6 . 1.414(2) ?
C6 C7 . 1.360(2) ?
C6 H6 . 0.9500 ?
C7 C8 . 1.401(3) ?
C7 H7 . 0.9500 ?
C8 C9 . 1.368(2) ?
C8 H8 . 0.9500 ?
C9 C10 . 1.407(2) ?
C9 H9 . 0.9500 ?
C12 N13 . 1.3248(18) ?
C12 N14 . 1.3646(19) ?
N13 C21 . 1.3843(19) ?
N14 C26 . 1.3818(19) ?
N14 H14 . 0.92(2) ?
C21 C22 . 1.396(2) ?
C21 C26 . 1.398(2) ?
C22 C23 . 1.371(2) ?
C22 H22 . 0.9500 ?
C23 C24 . 1.400(3) ?
C23 H23 . 0.9500 ?
C24 C25 . 1.382(2) ?
C24 H24 . 0.9500 ?
C25 C26 . 1.391(2) ?
C25 H25 . 0.9500 ?
O31 C32 . 1.4472(18) ?
C32 C33 . 1.491(2) ?
C32 H32A . 0.9900 ?
C32 H32B . 0.9900 ?
C33 O34 . 1.4215(19) ?
C33 H33A . 0.9900 ?
C33 H33B . 0.9900 ?
O34 C35 . 1.417(2) ?
C35 C36 . 1.503(3) ?
C35 H35A . 0.9900 ?
C35 H35B . 0.9900 ?
C36 O37 . 1.411(2) ?
C36 H36A . 0.9900 ?
C36 H36B . 0.9900 ?
O37 H37 . 0.94(3) ?

loop_
_geom_hbond_atom_site_label_D
_geom_hbond_atom_site_label_H
_geom_hbond_atom_site_label_A
_geom_hbond_site_symmetry_A
_geom_hbond_distance_DH
_geom_hbond_distance_HA
_geom_hbond_distance_DA
_geom_hbond_angle_DHA
N14 H14 O37 1_555 0.92(2) 2.04(2) 2.797(2) 138.3(19)
O37 H37 N13 2_646 0.94(3) 1.83(3) 2.765(2) 175(2)

loop_
_geom_torsion_atom_site_label_1
_geom_torsion_atom_site_label_2
_geom_torsion_atom_site_label_3
_geom_torsion_atom_site_label_4
_geom_torsion_site_symmetry_1
_geom_torsion_site_symmetry_2
_geom_torsion_site_symmetry_3
_geom_torsion_site_symmetry_4
_geom_torsion
_geom_torsion_publ_flag
C10 N1 C2 O31 . . . . -179.98(13) ?
C10 N1 C2 C3 . . . . 0.9(2) ?
N1 C2 C3 C4 . . . . -1.2(2) ?
O31 C2 C3 C4 . . . . 179.63(13) ?
N1 C2 C3 C12 . . . . 175.39(14) ?
O31 C2 C3 C12 . . . . -3.7(2) ?
C2 C3 C4 C5 . . . . 0.8(2) ?
C12 C3 C4 C5 . . . . -176.08(13) ?
C3 C4 C5 C10 . . . . -0.1(2) ?
C3 C4 C5 C6 . . . . 179.06(14) ?
C4 C5 C6 C7 . . . . 179.50(15) ?
C10 C5 C6 C7 . . . . -1.3(2) ?
C5 C6 C7 C8 . . . . 1.0(3) ?
C6 C7 C8 C9 . . . . 0.0(3) ?
C7 C8 C9 C10 . . . . -0.6(3) ?
C2 N1 C10 C9 . . . . 179.66(14) ?
C2 N1 C10 C5 . . . . -0.2(2) ?
C8 C9 C10 N1 . . . . -179.64(15) ?
C8 C9 C10 C5 . . . . 0.2(2) ?
C4 C5 C10 N1 . . . . -0.2(2) ?
C6 C5 C10 N1 . . . . -179.44(14) ?
C4 C5 C10 C9 . . . . 179.96(14) ?
C6 C5 C10 C9 . . . . 0.7(2) ?
C4 C3 C12 N13 . . . . 22.5(2) ?
C2 C3 C12 N13 . . . . -154.07(14) ?
C4 C3 C12 N14 . . . . -156.31(14) ?
C2 C3 C12 N14 . . . . 27.1(2) ?
N14 C12 N13 C21 . . . . 0.02(16) ?
C3 C12 N13 C21 . . . . -178.94(12) ?
N13 C12 N14 C26 . . . . -0.11(16) ?
C3 C12 N14 C26 . . . . 178.78(13) ?
C12 N13 C21 C22 . . . . -176.95(16) ?
C12 N13 C21 C26 . . . . 0.07(16) ?
N13 C21 C22 C23 . . . . 176.58(15) ?
C26 C21 C22 C23 . . . . -0.2(2) ?
C21 C22 C23 C24 . . . . 0.6(3) ?
C22 C23 C24 C25 . . . . -0.3(3) ?
C23 C24 C25 C26 . . . . -0.3(3) ?
C12 N14 C26 C25 . . . . 177.47(16) ?
C12 N14 C26 C21 . . . . 0.15(15) ?
C24 C25 C26 N14 . . . . -176.25(16) ?
C24 C25 C26 C21 . . . . 0.7(2) ?
N13 C21 C26 N14 . . . . -0.14(16) ?
C22 C21 C26 N14 . . . . 177.20(13) ?
N13 C21 C26 C25 . . . . -177.82(14) ?
C22 C21 C26 C25 . . . . -0.5(2) ?
N1 C2 O31 C32 . . . . -0.87(19) ?
C3 C2 O31 C32 . . . . 178.30(13) ?
C2 O31 C32 C33 . . . . -177.84(12) ?
O31 C32 C33 O34 . . . . -71.36(16) ?
C32 C33 O34 C35 . . . . 153.87(13) ?
C33 O34 C35 C36 . . . . -78.72(17) ?
O34 C35 C36 O37 . . . . -53.58(19) ?

loop_
_cod_related_entry_id
_cod_related_entry_database
_cod_related_entry_code
1 ChemSpider 24741641
